data_2203489
loop_
_publ_author_name
'Liu, Jia-Geng'
'Xu, Duan-Jun'

_publ_section_title
;Bis(2,2'-diamino-4,4'-bi-1,3-thiazole-\k^2^<i>N</i>,<i>N</i>')(isothiocyanato-\k<i>N</i>)(methanol)nickel(II)
 chloride
;
_journal_issue 4
_journal_name_full 'Acta Crystallographica Section E'
_journal_page_first m403
_journal_page_last m405
_journal_paper_doi 10.1107/S1600536804005367
_journal_volume 60
_journal_year 2004
_chemical_formula_iupac '[Ni (N C S) (C6 H6 N4 S2) (C H4 O)] Cl'
_chemical_formula_moiety 'C14 H16 N9 Ni O S5 + , Cl -'
_chemical_formula_sum 'C14 H16 Cl N9 Ni O S5'
_chemical_formula_weight 580.82
_chemical_name_systematic
;
Bis(2,2'-diamino-4,4'-bi-1,3-thiazole-\k^2^N,N')(isothiocyanato-
\kN)(methanol)nickel(II) chloride
;
_space_group_IT_number 14
_symmetry_cell_setting monoclinic
_symmetry_space_group_name_Hall '-P 2ybc'
_symmetry_space_group_name_H-M 'P 1 21/c 1'
_atom_sites_solution_hydrogens geom
_atom_sites_solution_primary direct
_atom_sites_solution_secondary difmap
_audit_creation_method SHELXL97
_cell_angle_alpha 90.00
_cell_angle_beta 101.42(3)
_cell_angle_gamma 90.00
_cell_formula_units_Z 4
_cell_length_a 8.6493(17)
_cell_length_b 32.089(6)
_cell_length_c 8.3107(17)
_cell_measurement_reflns_used 11826
_cell_measurement_temperature 298(2)
_cell_measurement_theta_max 25.0
_cell_measurement_theta_min 1.6
_cell_volume 2260.9(8)
_computing_cell_refinement PROCESS-AUTO
_computing_data_collection 'PROCESS-AUTO (Rigaku Corporation, 1998)'
_computing_data_reduction 'CrystalStructure (Rigaku/MSC, 2002)'
_computing_molecular_graphics 'ORTEP-3 for Windows (Farrugia, 1997)'
_computing_publication_material 'WinGX (Farrugia, 1999)'
_computing_structure_refinement 'SHELXL97 (Sheldrick, 1997)'
_computing_structure_solution 'SIR92 (Altomare et al., 1993)'
_diffrn_ambient_temperature 298(2)
_diffrn_detector_area_resol_mean 10.00
_diffrn_measured_fraction_theta_full 1.00
_diffrn_measured_fraction_theta_max 1.00
_diffrn_measurement_device_type 'Rigaku R-AXIS RAPID'
_diffrn_measurement_method \w
_diffrn_radiation_monochromator graphite
_diffrn_radiation_source 'fine-focus sealed tube'
_diffrn_radiation_type MoK\a
_diffrn_radiation_wavelength 0.71069
_diffrn_reflns_av_R_equivalents 0.0582
_diffrn_reflns_av_sigmaI/netI 0.0952
_diffrn_reflns_limit_h_max 10
_diffrn_reflns_limit_h_min -9
_diffrn_reflns_limit_k_max 39
_diffrn_reflns_limit_k_min -37
_diffrn_reflns_limit_l_max 10
_diffrn_reflns_limit_l_min -9
_diffrn_reflns_number 12745
_diffrn_reflns_theta_full 25.9
_diffrn_reflns_theta_max 25.9
_diffrn_reflns_theta_min 1.27
_diffrn_standards_number 0
_exptl_absorpt_coefficient_mu 1.466
_exptl_absorpt_correction_T_max 0.63
_exptl_absorpt_correction_T_min 0.55
_exptl_absorpt_correction_type multi-scan
_exptl_absorpt_process_details '(ABSCOR; Higashi, 1995)'
_exptl_crystal_colour green
_exptl_crystal_density_diffrn 1.706
_exptl_crystal_density_meas ?
_exptl_crystal_density_method .
_exptl_crystal_description prism
_exptl_crystal_F_000 1184
_exptl_crystal_size_max 0.42
_exptl_crystal_size_mid 0.36
_exptl_crystal_size_min 0.32
_refine_diff_density_max 0.48
_refine_diff_density_min -0.41
_refine_ls_extinction_method none
_refine_ls_goodness_of_fit_ref 0.849
_refine_ls_hydrogen_treatment constr
_refine_ls_matrix_type full
_refine_ls_number_parameters 281
_refine_ls_number_reflns 4406
_refine_ls_number_restraints 0
_refine_ls_restrained_S_all 0.849
_refine_ls_R_factor_all 0.071
_refine_ls_R_factor_gt 0.039
_refine_ls_shift/su_max 0.000
_refine_ls_shift/su_mean 0.000
_refine_ls_structure_factor_coef Fsqd
_refine_ls_weighting_details 'calc w = 1/[\s^2^(Fo^2^)+(0.0238P)^2^] where P = (Fo^2^+2Fc^2^)/3'
_refine_ls_weighting_scheme calc
_refine_ls_wR_factor_gt 0.071
_refine_ls_wR_factor_ref 0.078
_reflns_number_gt 2769
_reflns_number_total 4406
_reflns_threshold_expression I>2\s(I)
_cod_data_source_file om6223.cif
_cod_data_source_block I
_cod_depositor_comments
;
The following automatic conversions were performed:
'_symmetry_cell_setting' value 'Monoclinic' changed to 'monoclinic'
according to '/home/saulius/struct/CIF-dictionaries/cif_core.dic'
dictionary named 'cif_core.dic' version 2.4.1 from 2010-06-29.

Automatic conversion script
Id: cif_fix_enum 1527 2010-12-29 10:47:43Z saulius 

The following automatic conversions were performed:

'_symmetry_cell_setting' value 'Monoclinic' changed to 'monoclinic'
according to /home/saulius/struct/CIF-dictionaries/cif_core.dic
dictionary named 'cif_core.dic' version 2.4.1 from 2010-06-29.

Automatic conversion script
Id: cif_fix_values 1715 2011-07-08 13:25:40Z adriana 
;
_cod_original_cell_volume 2261.0(8)
_cod_original_sg_symbol_H-M 'P 21/c'
_cod_database_code 2203489
_cod_database_fobs_code 2203489

loop_
_symmetry_equiv_pos_as_xyz
'x, y, z'
'-x, y+1/2, -z+1/2'
'-x, -y, -z'
'x, -y-1/2, z-1/2'

loop_
_atom_site_label
_atom_site_fract_x
_atom_site_fract_y
_atom_site_fract_z
_atom_site_U_iso_or_equiv
_atom_site_adp_type
_atom_site_calc_flag
_atom_site_refinement_flags
_atom_site_occupancy
_atom_site_type_symbol
Ni 0.40430(5) 0.121095(14) 0.73748(5) 0.02072(13) Uani d . 1 Ni
Cl 0.97574(11) 0.17976(3) 0.36991(11) 0.0332(3) Uani d . 1 Cl
S1 0.66683(12) 0.23493(3) 0.57596(13) 0.0370(3) Uani d . 1 S
S2 0.04856(12) 0.21604(3) 0.88916(12) 0.0346(3) Uani d . 1 S
S3 0.08453(11) 0.01080(3) 0.83349(12) 0.0327(3) Uani d . 1 S
S4 0.72113(11) 0.09092(3) 1.24498(11) 0.0302(3) Uani d . 1 S
S5 0.71825(11) 0.01099(3) 0.57049(11) 0.0252(2) Uani d . 1 S
O1 0.2630(3) 0.12817(7) 0.4944(3) 0.0296(6) Uani d . 1 O
N1 0.5226(3) 0.17574(9) 0.6931(3) 0.0225(7) Uani d . 1 N
N2 0.2575(3) 0.16670(9) 0.8111(3) 0.0226(7) Uani d . 1 N
N3 0.7575(4) 0.15461(10) 0.6162(4) 0.0326(8) Uani d . 1 N
N4 0.0688(4) 0.13310(10) 0.9372(4) 0.0345(8) Uani d . 1 N
N5 0.2739(3) 0.07011(9) 0.7918(3) 0.0220(7) Uani d . 1 N
N6 0.5277(3) 0.10748(9) 0.9750(3) 0.0198(7) Uani d . 1 N
N7 0.0577(3) 0.06186(10) 0.5715(4) 0.0309(8) Uani d . 1 N
N8 0.7357(4) 0.15594(9) 1.0427(4) 0.0302(8) Uani d . 1 N
N9 0.5512(3) 0.08078(10) 0.6476(3) 0.0249(7) Uani d . 1 N
C1 0.6487(4) 0.18330(12) 0.6300(4) 0.0247(9) Uani d . 1 C
C2 0.4929(4) 0.24633(12) 0.6408(4) 0.0335(10) Uani d . 1 C
H2 0.4472 0.2726 0.6367 0.040 Uiso calc R 1 H
C3 0.4333(4) 0.21198(12) 0.6979(4) 0.0236(9) Uani d . 1 C
C4 0.2922(4) 0.20725(11) 0.7662(4) 0.0236(9) Uani d . 1 C
C5 0.1935(4) 0.23693(12) 0.7999(4) 0.0313(10) Uani d . 1 C
H5 0.2026 0.2651 0.7776 0.038 Uiso calc R 1 H
C6 0.1302(4) 0.16701(12) 0.8779(4) 0.0260(9) Uani d . 1 C
C7 0.1426(4) 0.05103(11) 0.7177(4) 0.0231(9) Uani d . 1 C
C8 0.2468(4) 0.02046(12) 0.9854(5) 0.0331(10) Uani d . 1 C
H8 0.2709 0.0059 1.0840 0.040 Uiso calc R 1 H
C9 0.3340(4) 0.05161(11) 0.9435(4) 0.0236(9) Uani d . 1 C
C10 0.4781(4) 0.07040(11) 1.0377(4) 0.0225(9) Uani d . 1 C
C11 0.5672(4) 0.05749(12) 1.1799(4) 0.0295(9) Uani d . 1 C
H11 0.5479 0.0335 1.2357 0.035 Uiso calc R 1 H
C12 0.6547(4) 0.12146(12) 1.0720(4) 0.0232(8) Uani d . 1 C
C13 0.6205(4) 0.05156(12) 0.6165(4) 0.0207(8) Uani d . 1 C
C14 0.3243(5) 0.12535(16) 0.3541(5) 0.0625(15) Uani d . 1 C
H14A 0.4060 0.1458 0.3578 0.094 Uiso calc R 1 H
H14B 0.2422 0.1303 0.2599 0.094 Uiso calc R 1 H
H14C 0.3674 0.0980 0.3468 0.094 Uiso calc R 1 H
H1 0.1764 0.1477 0.4752 0.080 Uiso d . 1 H
H3A 0.8387 0.1607 0.5566 0.080 Uiso d . 1 H
H3B 0.7386 0.1255 0.6295 0.080 Uiso d . 1 H
H4A 0.1126 0.1069 0.9453 0.080 Uiso d . 1 H
H4B -0.0152 0.1332 0.9670 0.080 Uiso d . 1 H
H7A 0.1105 0.0763 0.4979 0.080 Uiso d . 1 H
H7B -0.0442 0.0529 0.5254 0.080 Uiso d . 1 H
H8A 0.7018 0.1712 0.9648 0.080 Uiso d . 1 H
H8B 0.8279 0.1644 1.1014 0.080 Uiso d . 1 H

loop_
_atom_site_aniso_label
_atom_site_aniso_U_11
_atom_site_aniso_U_22
_atom_site_aniso_U_33
_atom_site_aniso_U_12
_atom_site_aniso_U_13
_atom_site_aniso_U_23
Ni 0.0176(3) 0.0221(3) 0.0228(3) 0.0009(2) 0.0048(2) 0.0008(2)
Cl 0.0243(5) 0.0370(6) 0.0375(6) -0.0054(5) 0.0041(5) 0.0057(5)
S1 0.0354(6) 0.0318(6) 0.0443(7) -0.0064(5) 0.0091(5) 0.0100(5)
S2 0.0293(6) 0.0344(6) 0.0403(6) 0.0104(5) 0.0076(5) -0.0060(5)
S3 0.0242(6) 0.0353(6) 0.0370(6) -0.0085(5) 0.0020(5) 0.0094(5)
S4 0.0247(6) 0.0355(6) 0.0273(5) -0.0017(5) -0.0027(5) 0.0037(5)
S5 0.0196(5) 0.0240(5) 0.0316(5) 0.0029(4) 0.0035(4) -0.0002(4)
O1 0.0270(15) 0.0281(16) 0.0336(15) 0.0039(12) 0.0059(13) -0.0024(12)
N1 0.0211(17) 0.0253(18) 0.0217(16) 0.0005(14) 0.0055(14) 0.0016(14)
N2 0.0203(17) 0.0256(19) 0.0213(16) 0.0028(14) 0.0031(14) -0.0016(14)
N3 0.0252(19) 0.033(2) 0.044(2) -0.0019(16) 0.0190(16) -0.0003(16)
N4 0.029(2) 0.037(2) 0.042(2) 0.0045(16) 0.0194(17) 0.0058(17)
N5 0.0185(17) 0.0262(18) 0.0209(17) 0.0017(14) 0.0028(14) 0.0040(14)
N6 0.0167(16) 0.0208(18) 0.0228(17) -0.0008(14) 0.0063(14) -0.0011(13)
N7 0.0217(18) 0.040(2) 0.0279(18) -0.0036(15) -0.0023(15) 0.0056(16)
N8 0.0279(19) 0.029(2) 0.0321(19) -0.0059(15) 0.0013(15) 0.0023(15)
N9 0.0206(18) 0.0255(19) 0.0294(18) -0.0019(15) 0.0065(15) -0.0008(15)
C1 0.024(2) 0.031(2) 0.019(2) -0.0065(18) 0.0034(17) -0.0005(17)
C2 0.033(2) 0.025(2) 0.040(2) 0.0008(19) 0.001(2) 0.0056(19)
C3 0.024(2) 0.025(2) 0.019(2) 0.0023(17) -0.0033(17) 0.0015(17)
C4 0.022(2) 0.022(2) 0.024(2) 0.0029(17) -0.0008(17) -0.0024(17)
C5 0.028(2) 0.029(2) 0.034(2) 0.0032(19) -0.0016(19) -0.0038(19)
C6 0.022(2) 0.031(2) 0.023(2) 0.0064(18) -0.0005(17) -0.0021(18)
C7 0.020(2) 0.026(2) 0.024(2) 0.0026(17) 0.0054(17) 0.0011(17)
C8 0.029(2) 0.033(3) 0.034(2) -0.0008(19) -0.0011(19) 0.0104(19)
C9 0.018(2) 0.029(2) 0.024(2) 0.0022(17) 0.0029(17) 0.0048(17)
C10 0.018(2) 0.026(2) 0.024(2) 0.0022(17) 0.0065(17) -0.0004(17)
C11 0.027(2) 0.030(2) 0.031(2) -0.0051(19) 0.0036(19) 0.0045(19)
C12 0.023(2) 0.029(2) 0.0194(19) 0.0054(18) 0.0090(17) -0.0019(18)
C13 0.016(2) 0.027(2) 0.018(2) -0.0064(17) 0.0015(16) 0.0046(17)
C14 0.050(3) 0.099(5) 0.034(3) 0.027(3) -0.001(2) 0.006(3)

loop_
_atom_type_symbol
_atom_type_description
_atom_type_scat_dispersion_real
_atom_type_scat_dispersion_imag
_atom_type_scat_source
C C 0.0033 0.0016 'International Tables Vol C Tables 4.2.6.8 and 6.1.1.4'
H H 0.0000 0.0000 'International Tables Vol C Tables 4.2.6.8 and 6.1.1.4'
N N 0.0061 0.0033 'International Tables Vol C Tables 4.2.6.8 and 6.1.1.4'
O O 0.0106 0.0060 'International Tables Vol C Tables 4.2.6.8 and 6.1.1.4'
S S 0.1246 0.1234 'International Tables Vol C Tables 4.2.6.8 and 6.1.1.4'
Ni Ni 0.3393 1.1124 'International Tables Vol C Tables 4.2.6.8 and 6.1.1.4'
Cl Cl 0.1484 0.1585 'International Tables Vol C Tables 4.2.6.8 and 6.1.1.4'

loop_
_geom_angle_atom_site_label_1
_geom_angle_atom_site_label_2
_geom_angle_atom_site_label_3
_geom_angle
N1 Ni N2 79.26(11)
N5 Ni N6 80.15(11)
N9 Ni N5 89.13(11)
N9 Ni N6 88.57(11)
N9 Ni N1 95.97(11)
N5 Ni N1 174.89(11)
N6 Ni N1 99.48(11)
N9 Ni N2 174.19(11)
N5 Ni N2 95.68(11)
N6 Ni N2 95.46(10)
N9 Ni O1 90.14(10)
N5 Ni O1 93.15(10)
N6 Ni O1 173.19(10)
N1 Ni O1 87.31(10)
N2 Ni O1 86.34(10)
C1 S1 C2 89.58(18)
C5 S2 C6 89.51(19)
C8 S3 C7 89.39(18)
C11 S4 C12 89.03(18)
C14 O1 Ni 123.0(2)
C14 O1 H1 108.6
Ni O1 H1 120.06
C1 N1 C3 111.2(3)
C1 N1 Ni 133.8(3)
C3 N1 Ni 113.4(2)
C6 N2 C4 110.1(3)
C6 N2 Ni 136.4(3)
C4 N2 Ni 113.2(2)
C1 N3 H3A 120.3
C1 N3 H3B 121.4
H3A N3 H3B 114.8
C6 N4 H4A 125.5
C6 N4 H4B 123.2
H4A N4 H4B 111.3
C7 N5 C9 110.7(3)
C7 N5 Ni 135.2(2)
C9 N5 Ni 114.1(2)
C12 N6 C10 110.1(3)
C12 N6 Ni 135.9(2)
C10 N6 Ni 113.0(2)
C7 N7 H7A 117.6
C7 N7 H7B 126.7
H7A N7 H7B 114.8
C12 N8 H8A 121.0
C12 N8 H8B 126.1
H8A N8 H8B 113.0
C13 N9 Ni 165.1(3)
N1 C1 N3 123.9(3)
N1 C1 S1 113.7(3)
N3 C1 S1 122.3(3)
C3 C2 S1 110.7(3)
C3 C2 H2 124.6
S1 C2 H2 124.6
C2 C3 N1 114.8(3)
C2 C3 C4 129.4(4)
N1 C3 C4 115.8(3)
C5 C4 N2 115.1(3)
C5 C4 C3 128.6(4)
N2 C4 C3 116.2(3)
C4 C5 S2 111.2(3)
C4 C5 H5 124.4
S2 C5 H5 124.4
N2 C6 N4 124.5(3)
N2 C6 S2 114.2(3)
N4 C6 S2 121.3(3)
N5 C7 N7 124.5(3)
N5 C7 S3 113.5(3)
N7 C7 S3 121.9(3)
C9 C8 S3 111.3(3)
C9 C8 H8 124.3
S3 C8 H8 124.3
C8 C9 N5 115.1(3)
C8 C9 C10 129.2(3)
N5 C9 C10 115.6(3)
C11 C10 N6 115.2(3)
C11 C10 C9 128.5(3)
N6 C10 C9 116.2(3)
C10 C11 S4 111.1(3)
C10 C11 H11 124.5
S4 C11 H11 124.5
N6 C12 N8 124.7(3)
N6 C12 S4 114.6(3)
N8 C12 S4 120.6(3)
N9 C13 S5 179.1(3)
O1 C14 H14A 109.5
O1 C14 H14B 109.5
H14A C14 H14B 109.5
O1 C14 H14C 109.5
H14A C14 H14C 109.5
H14B C14 H14C 109.5

loop_
_geom_bond_atom_site_label_1
_geom_bond_atom_site_label_2
_geom_bond_distance
_geom_bond_publ_flag
Ni O1 2.156(2) y
Ni N1 2.099(3) y
Ni N2 2.106(3) y
Ni N5 2.087(3) y
Ni N6 2.096(3) y
Ni N9 2.055(3) y
S1 C1 1.732(4) ?
S1 C2 1.734(4) ?
S2 C5 1.714(4) ?
S2 C6 1.734(4) ?
S3 C8 1.720(4) ?
S3 C7 1.742(4) ?
S4 C11 1.712(4) ?
S4 C12 1.740(4) ?
S5 C13 1.638(4) y
O1 C14 1.376(4) ?
O1 H1 0.965 ?
N1 C1 1.323(4) ?
N1 C3 1.401(4) ?
N2 C6 1.328(4) ?
N2 C4 1.402(4) ?
N3 C1 1.337(4) ?
N3 H3A 0.956 ?
N3 H3B 0.958 ?
N4 C6 1.346(4) ?
N4 H4A 0.919 ?
N4 H4B 0.814 ?
N5 C7 1.329(4) ?
N5 C9 1.397(4) ?
N6 C12 1.306(4) ?
N6 C10 1.400(4) ?
N7 C7 1.335(4) ?
N7 H7A 0.953 ?
N7 H7B 0.934 ?
N8 C12 1.357(4) ?
N8 H8A 0.819 ?
N8 H8B 0.892 ?
N9 C13 1.169(4) y
C2 C3 1.343(5) ?
C2 H2 0.9300 ?
C3 C4 1.453(5) ?
C4 C5 1.345(5) ?
C5 H5 0.9300 ?
C8 C9 1.339(5) ?
C8 H8 0.9300 ?
C9 C10 1.465(5) ?
C10 C11 1.342(4) ?
C11 H11 0.9300 ?
C14 H14A 0.9600 ?
C14 H14B 0.9600 ?
C14 H14C 0.9600 ?

loop_
_geom_hbond_atom_site_label_D
_geom_hbond_atom_site_label_H
_geom_hbond_atom_site_label_A
_geom_hbond_site_symmetry_A
_geom_hbond_distance_DH
_geom_hbond_distance_HA
_geom_hbond_distance_DA
_geom_hbond_angle_DHA
_geom_hbond_publ_flag
O1 H1 Cl 1_455 0.97 2.06 2.994(3) 163 y
N3 H3A Cl . 0.96 2.22 3.152(4) 166 y
N3 H3B N9 . 0.96 2.19 3.008(5) 142 y
N4 H4A N5 . 0.92 2.38 3.089(4) 134 y
N4 H4B N8 1_455 0.81 2.47 3.257(5) 163 y
N7 H7A O1 . 0.95 2.13 2.923(4) 140 y
N7 H7B S5 1_455 0.93 2.54 3.358(3) 146 y
N8 H8A N1 . 0.82 2.48 3.181(4) 145 y
N8 H8B Cl 1_556 0.89 2.39 3.171(3) 146 y
